data_7024384
loop_
_publ_author_name
'Jura, Marek'
'Levason, William'
'Ratnani, Raju'
'Reid, Gillian'
'Webster, Michael'

_publ_section_title
;
 Six- and eight-coordinate thio- and seleno-ether complexes of NbF5 and
 some comparisons with NbCl5 and NbBr5 adducts.
;
_journal_issue 3
_journal_name_full 'Dalton transactions (Cambridge, England : 2003)'
_journal_page_first 883
_journal_page_last 891
_journal_paper_doi 10.1039/b916336k
_journal_volume 39
_journal_year 2010
_chemical_absolute_configuration ad
_chemical_formula_moiety 'C2 H6 Cl5 Nb Se'
_chemical_formula_sum 'C2 H6 Cl5 Nb Se'
_chemical_formula_weight 379.19
_chemical_name_common Pentachloro(dimethylselenide-Se)niobium(V)
_chemical_name_systematic
;
Pentachloro(dimethylselenide-Se)niobium(V)
;
_space_group_IT_number 36
_space_group_name_Hall 'C 2c -2'
_symmetry_cell_setting orthorhombic
_symmetry_space_group_name_Hall 'C 2c -2'
_symmetry_space_group_name_H-M 'C m c 21'
_atom_sites_solution_hydrogens geom
_atom_sites_solution_primary direct
_atom_sites_solution_secondary difmap
_audit_creation_date 2008-10-01
_audit_creation_method 'SHELXL-97 + hand edit'
_cell_angle_alpha 90.00
_cell_angle_beta 90.00
_cell_angle_gamma 90.00
_cell_formula_units_Z 4
_cell_length_a 7.999(2)
_cell_length_b 11.924(3)
_cell_length_c 10.796(3)
_cell_measurement_reflns_used 682
_cell_measurement_temperature 120(2)
_cell_measurement_theta_max 27.48
_cell_measurement_theta_min 2.91
_cell_volume 1029.7(5)
_computing_structure_refinement 'SHELXL-97 (Sheldrick, 1997)'
_computing_structure_solution 'SHELXS-97 (Sheldrick, 1997)'
_diffrn_ambient_temperature 120(2)
_diffrn_measured_fraction_theta_full 0.991
_diffrn_measured_fraction_theta_max 0.991
_diffrn_measurement_device_type 'Bruker-Nonius 95mm CCD camera on \k-goniostat'
_diffrn_measurement_method '\f & \w scans'
_diffrn_radiation_monochromator '10cm confocal mirrors'
_diffrn_radiation_source 'Bruker-Nonius FR591 rotating anode'
_diffrn_radiation_type MoK\a
_diffrn_radiation_wavelength 0.71073
_diffrn_reflns_av_R_equivalents 0.0501
_diffrn_reflns_av_sigmaI/netI 0.0498
_diffrn_reflns_limit_h_max 8
_diffrn_reflns_limit_h_min -10
_diffrn_reflns_limit_k_max 15
_diffrn_reflns_limit_k_min -15
_diffrn_reflns_limit_l_max 13
_diffrn_reflns_limit_l_min -14
_diffrn_reflns_number 4290
_diffrn_reflns_theta_full 27.49
_diffrn_reflns_theta_max 27.49
_diffrn_reflns_theta_min 3.90
_diffrn_standards_number 0
_exptl_absorpt_coefficient_mu 5.927
_exptl_absorpt_correction_T_max 1.0000
_exptl_absorpt_correction_T_min 0.7012
_exptl_absorpt_correction_type multi-scan
_exptl_absorpt_process_details 'G.M. Sheldrick, (2007). SADABS. Version 2007/2. Bruker AXS Inc.'
_exptl_crystal_colour orange
_exptl_crystal_density_diffrn 2.446
_exptl_crystal_density_method 'not measured'
_exptl_crystal_description block
_exptl_crystal_F_000 712
_exptl_crystal_size_max 0.14
_exptl_crystal_size_mid 0.13
_exptl_crystal_size_min 0.10
_refine_diff_density_max 0.651
_refine_diff_density_min -0.536
_refine_diff_density_rms 0.109
_refine_ls_abs_structure_details 'Flack H D (1983), Acta Cryst. A39, 876-881'
_refine_ls_abs_structure_Flack 0.075(13)
_refine_ls_extinction_method none
_refine_ls_goodness_of_fit_ref 1.087
_refine_ls_hydrogen_treatment constr
_refine_ls_matrix_type full
_refine_ls_number_parameters 50
_refine_ls_number_reflns 1179
_refine_ls_number_restraints 1
_refine_ls_restrained_S_all 1.087
_refine_ls_R_factor_all 0.0266
_refine_ls_R_factor_gt 0.0248
_refine_ls_shift/su_max 0.001
_refine_ls_shift/su_mean 0.000
_refine_ls_structure_factor_coef Fsqd
_refine_ls_weighting_details 'w=1/[\s^2^(Fo^2^)+(0.0000P)^2^+2.1511P] where P=(Fo^2^+2Fc^2^)/3'
_refine_ls_weighting_scheme calc
_refine_ls_wR_factor_gt 0.0581
_refine_ls_wR_factor_ref 0.0596
_reflns_number_gt 1134
_reflns_number_total 1179
_reflns_threshold_expression I>2sigma(I)
_cod_data_source_file b916336k.txt
_cod_data_source_block 08rj001
_cod_database_code 7024384

loop_
_symmetry_equiv_pos_as_xyz
'x, y, z'
'-x, -y, z+1/2'
'x, -y, z+1/2'
'-x, y, z'
'x+1/2, y+1/2, z'
'-x+1/2, -y+1/2, z+1/2'
'x+1/2, -y+1/2, z+1/2'
'-x+1/2, y+1/2, z'

loop_
_atom_site_label
_atom_site_type_symbol
_atom_site_fract_x
_atom_site_fract_y
_atom_site_fract_z
_atom_site_U_iso_or_equiv
_atom_site_adp_type
_atom_site_occupancy
_atom_site_symmetry_multiplicity
_atom_site_calc_flag
_atom_site_refinement_flags
Nb1 Nb 1.0000 0.70577(4) 0.26297(4) 0.01802(13) Uani 1 2 d S
Se1 Se 1.0000 0.93269(5) 0.19060(6) 0.02210(15) Uani 1 2 d S
Cl1 Cl 1.0000 0.52014(13) 0.31902(16) 0.0336(4) Uani 1 2 d S
Cl2 Cl 1.0000 0.77958(13) 0.46273(14) 0.0275(3) Uani 1 2 d S
Cl3 Cl 0.71268(11) 0.73077(9) 0.25934(13) 0.0289(2) Uani 1 1 d .
Cl4 Cl 1.0000 0.67394(12) 0.05109(13) 0.0251(3) Uani 1 2 d S
C1 C 0.8193(6) 0.9433(4) 0.0704(5) 0.0283(10) Uani 1 1 d .
H1A H 0.8296 0.8824 0.0100 0.042 Uiso 1 1 calc R
H1B H 0.8257 1.0156 0.0276 0.042 Uiso 1 1 calc R
H1C H 0.7117 0.9372 0.1132 0.042 Uiso 1 1 calc R

loop_
_atom_site_aniso_label
_atom_site_aniso_U_11
_atom_site_aniso_U_22
_atom_site_aniso_U_33
_atom_site_aniso_U_23
_atom_site_aniso_U_13
_atom_site_aniso_U_12
Nb1 0.0198(2) 0.0182(2) 0.0160(2) -0.0003(2) 0.000 0.000
Se1 0.0269(3) 0.0171(3) 0.0222(3) -0.0018(2) 0.000 0.000
Cl1 0.0528(11) 0.0207(7) 0.0271(7) 0.0043(6) 0.000 0.000
Cl2 0.0342(9) 0.0307(8) 0.0176(7) -0.0042(6) 0.000 0.000
Cl3 0.0189(5) 0.0390(5) 0.0287(5) 0.0044(5) 0.0005(5) -0.0030(4)
Cl4 0.0352(9) 0.0231(7) 0.0168(6) -0.0019(6) 0.000 0.000
C1 0.029(3) 0.023(2) 0.033(3) 0.0061(18) -0.004(2) 0.0009(17)

loop_
_atom_type_symbol
_atom_type_description
_atom_type_scat_dispersion_real
_atom_type_scat_dispersion_imag
_atom_type_scat_source
C C 0.0033 0.0016 'International Tables Vol C Tables 4.2.6.8 and 6.1.1.4'
H H 0.0000 0.0000 'International Tables Vol C Tables 4.2.6.8 and 6.1.1.4'
Cl Cl 0.1484 0.1585 'International Tables Vol C Tables 4.2.6.8 and 6.1.1.4'
Se Se -0.0929 2.2259 'International Tables Vol C Tables 4.2.6.8 and 6.1.1.4'
Nb Nb -2.0727 0.6215 'International Tables Vol C Tables 4.2.6.8 and 6.1.1.4'

loop_
_geom_angle_atom_site_label_1
_geom_angle_atom_site_label_2
_geom_angle_atom_site_label_3
_geom_angle
_geom_angle_site_symmetry_1
_geom_angle_site_symmetry_3
Cl1 Nb1 Cl3 97.38(3) . 4_755
Cl1 Nb1 Cl3 97.38(3) . .
Cl3 Nb1 Cl3 165.09(6) 4_755 .
Cl1 Nb1 Cl4 95.87(6) . .
Cl3 Nb1 Cl4 90.25(4) 4_755 .
Cl3 Nb1 Cl4 90.25(4) . .
Cl1 Nb1 Cl2 96.91(6) . .
Cl3 Nb1 Cl2 88.11(4) 4_755 .
Cl3 Nb1 Cl2 88.11(4) . .
Cl4 Nb1 Cl2 167.22(6) . .
Cl1 Nb1 Se1 179.18(5) . .
Cl3 Nb1 Se1 82.63(3) 4_755 .
Cl3 Nb1 Se1 82.63(3) . .
Cl4 Nb1 Se1 83.31(4) . .
Cl2 Nb1 Se1 83.91(4) . .
C1 Se1 C1 95.9(3) . 4_755
C1 Se1 Nb1 104.32(14) . .
C1 Se1 Nb1 104.32(14) 4_755 .
Se1 C1 H1A 109.5 . .
Se1 C1 H1B 109.5 . .
H1A C1 H1B 109.5 . .
Se1 C1 H1C 109.5 . .
H1A C1 H1C 109.5 . .
H1B C1 H1C 109.5 . .

loop_
_geom_bond_atom_site_label_1
_geom_bond_atom_site_label_2
_geom_bond_distance
_geom_bond_site_symmetry_2
Nb1 Cl1 2.2947(16) .
Nb1 Cl3 2.3178(11) 4_755
Nb1 Cl3 2.3178(11) .
Nb1 Cl4 2.3187(16) .
Nb1 Cl2 2.3293(16) .
Nb1 Se1 2.8163(9) .
Se1 C1 1.946(5) .
Se1 C1 1.946(5) 4_755
C1 H1A 0.9800 .
C1 H1B 0.9800 .
C1 H1C 0.9800 .

loop_
_geom_torsion_atom_site_label_1
_geom_torsion_atom_site_label_2
_geom_torsion_atom_site_label_3
_geom_torsion_atom_site_label_4
_geom_torsion
_geom_torsion_site_symmetry_1
_geom_torsion_site_symmetry_4
Cl3 Nb1 Se1 C1 141.16(17) 4_755 .
Cl3 Nb1 Se1 C1 -41.09(17) . .
Cl4 Nb1 Se1 C1 50.03(16) . .
Cl2 Nb1 Se1 C1 -129.97(16) . .
Cl3 Nb1 Se1 C1 41.09(17) 4_755 4_755
Cl3 Nb1 Se1 C1 -141.16(17) . 4_755
Cl4 Nb1 Se1 C1 -50.03(16) . 4_755
Cl2 Nb1 Se1 C1 129.97(16) . 4_755
